data_4336504
loop_
_publ_author_name
'Hao Jiang'
'Tianlu Sheng'
'Songyan Bai'
'Shengmin Hu'
'Xin Wang'
'Ruibiao Fu'
'Peng Yu'
'Xintao Wu'

_publ_section_title
;
 Unusual C-S Bond Cleavage in Hydro(solvo)thermal Reaction That Induces
 Two Novel Nickel Thiolates: The Crown [Ni16(edt)8S9(S2)]4- with an
 Unprecedented 12-Membered Ring System and the Cagelike
 [Ni13(edt)8S4(S2)2]2- with Two Distorted Cores
;
_journal_name_full 'Inorganic Chemistry'
_journal_page_first 12305
_journal_page_last 12307
_journal_paper_doi 10.1021/ic400824f
_journal_volume 52
_journal_year 2013
_chemical_formula_sum 'C40 H96 N4 Ni16 O0 S27'
_chemical_formula_weight 2438.19
_chemical_name_systematic
; 
 ? 
;
_space_group_IT_number 2
_symmetry_cell_setting triclinic
_symmetry_space_group_name_Hall '-P 1'
_symmetry_space_group_name_H-M 'P -1'
_atom_sites_solution_hydrogens geom
_atom_sites_solution_primary direct
_atom_sites_solution_secondary difmap
_audit_creation_method SHELXL-97
_cell_angle_alpha 94.533(11)
_cell_angle_beta 90.21(2)
_cell_angle_gamma 92.358(15)
_cell_formula_units_Z 1
_cell_length_a 11.499(10)
_cell_length_b 12.749(12)
_cell_length_c 13.922(13)
_cell_measurement_reflns_used 5822
_cell_measurement_temperature 160(2)
_cell_measurement_theta_max 27.4855
_cell_measurement_theta_min 2.0863
_cell_volume 2033(3)
_computing_structure_refinement 'SHELXL-97 (Sheldrick, 1997)'
_computing_structure_solution 'SHELXS-97 (Sheldrick, 1990)'
_diffrn_ambient_temperature 160(2)
_diffrn_measured_fraction_theta_full 0.963
_diffrn_measured_fraction_theta_max 0.963
_diffrn_measurement_device_type 'Saturn724+ (2x2 bin mode)'
_diffrn_measurement_method CCD_Profile_fitting
_diffrn_radiation_monochromator graphite
_diffrn_radiation_source 'fine-focus sealed tube'
_diffrn_radiation_type MoK\a
_diffrn_radiation_wavelength 0.71073
_diffrn_reflns_av_R_equivalents 0.0350
_diffrn_reflns_av_sigmaI/netI 0.0541
_diffrn_reflns_limit_h_max 13
_diffrn_reflns_limit_h_min -13
_diffrn_reflns_limit_k_max 15
_diffrn_reflns_limit_k_min -14
_diffrn_reflns_limit_l_max 16
_diffrn_reflns_limit_l_min -16
_diffrn_reflns_number 13045
_diffrn_reflns_theta_full 25.00
_diffrn_reflns_theta_max 25.00
_diffrn_reflns_theta_min 2.34
_exptl_absorpt_coefficient_mu 4.333
_exptl_absorpt_correction_T_max 1.0000
_exptl_absorpt_correction_T_min 0.5232
_exptl_absorpt_correction_type multi-scan
_exptl_crystal_colour Black
_exptl_crystal_density_diffrn 1.992
_exptl_crystal_description Prism
_exptl_crystal_F_000 1244
_exptl_crystal_size_max 0.1300
_exptl_crystal_size_mid 0.0600
_exptl_crystal_size_min 0.0500
_refine_diff_density_max 2.113
_refine_diff_density_min -1.197
_refine_diff_density_rms 0.162
_refine_ls_extinction_method none
_refine_ls_goodness_of_fit_ref 1.104
_refine_ls_hydrogen_treatment geom
_refine_ls_matrix_type full
_refine_ls_number_parameters 587
_refine_ls_number_reflns 6912
_refine_ls_number_restraints 1244
_refine_ls_restrained_S_all 1.103
_refine_ls_R_factor_all 0.0934
_refine_ls_R_factor_gt 0.0741
_refine_ls_shift/su_max 0.000
_refine_ls_shift/su_mean 0.000
_refine_ls_structure_factor_coef Fsqd
_refine_ls_weighting_details 'calc w=1/[\s^2^(Fo^2^)+(0.1378P)^2^+3.5153P] where P=(Fo^2^+2Fc^2^)/3'
_refine_ls_weighting_scheme calc
_refine_ls_wR_factor_gt 0.2125
_refine_ls_wR_factor_ref 0.2328
_reflns_number_gt 5184
_reflns_number_total 6912
_reflns_threshold_expression >2sigma(I)
_cod_data_source_file ic400824f_si_002.cif
_cod_data_source_block a
_cod_database_code 4336504

loop_
_symmetry_equiv_pos_as_xyz
'x, y, z'
'-x, -y, -z'

loop_
_atom_site_label
_atom_site_type_symbol
_atom_site_fract_x
_atom_site_fract_y
_atom_site_fract_z
_atom_site_U_iso_or_equiv
_atom_site_adp_type
_atom_site_occupancy
_atom_site_symmetry_multiplicity
_atom_site_calc_flag
_atom_site_refinement_flags
_atom_site_disorder_assembly
_atom_site_disorder_group
Ni1 Ni -0.10920(12) 0.37305(10) 0.26412(9) 0.0528(4) Uani 1 1 d . . .
Ni2 Ni 0.04522(9) 0.22671(8) 0.28823(8) 0.0388(3) Uani 1 1 d D . .
Ni3 Ni 0.20100(9) 0.05559(8) 0.28755(8) 0.0417(3) Uani 1 1 d D . .
Ni4 Ni 0.34548(11) -0.11854(9) 0.28973(9) 0.0500(4) Uani 1 1 d . . .
Ni5 Ni 0.28225(9) -0.21799(8) 0.11802(9) 0.0419(3) Uani 1 1 d D . .
Ni6 Ni 0.19832(10) -0.29750(8) -0.07591(9) 0.0431(3) Uani 1 1 d D . .
Ni11 Ni -0.0713(2) -0.08506(18) -0.10962(18) 0.0367(5) Uani 0.50 1 d PD . 1
Ni12 Ni 0.0886(2) -0.13194(17) 0.02844(19) 0.0358(5) Uani 0.50 1 d PD . 1
Ni13 Ni 0.0278(2) 0.05197(18) 0.14716(18) 0.0365(5) Uani 0.50 1 d PD . 1
Ni14 Ni -0.1302(2) 0.09898(18) 0.0090(2) 0.0398(6) Uani 0.50 1 d PD . 1
S31 S -0.0128(5) -0.0561(4) -0.2567(4) 0.0355(12) Uani 0.50 1 d PD . 1
S32 S -0.1948(10) -0.1908(9) -0.1960(8) 0.040(2) Uani 0.50 1 d PD . 1
S33 S -0.1046(6) 0.2505(5) -0.0550(6) 0.0404(16) Uani 0.50 1 d PD . 1
S34 S -0.3061(6) 0.1613(7) 0.0276(8) 0.0412(19) Uani 0.50 1 d PD . 1
S9 S 0.0111(5) 0.0596(5) 0.3047(4) 0.0402(13) Uani 0.50 1 d PD . 1
S10 S 0.1718(9) 0.1686(8) 0.1835(8) 0.035(2) Uani 0.50 1 d PD . 1
S11 S 0.1182(6) -0.2901(5) 0.0694(6) 0.0463(18) Uani 0.50 1 d PD . 1
S12 S 0.2722(6) -0.1429(6) -0.0142(7) 0.0361(17) Uani 0.50 1 d PD . 1
S21 S 0.0472(3) 0.0297(3) -0.0158(3) 0.0325(8) Uani 0.50 1 d P . 1
S22 S -0.1061(5) -0.1560(5) 0.0317(5) 0.0385(14) Uani 0.33 1 d P . 1
S23 S -0.1505(5) -0.0203(5) 0.1175(5) 0.0337(13) Uani 0.33 1 d P . 1
S24 S -0.0677(11) -0.1088(10) 0.1246(10) 0.039(3) Uani 0.17 1 d PU . 1
S25 S -0.1841(10) -0.0813(10) 0.0310(12) 0.053(4) Uani 0.17 1 d PU . 1
S1 S -0.2826(3) 0.3114(3) 0.2201(2) 0.0790(10) Uani 1 1 d . . .
S2 S -0.0999(3) 0.2755(3) 0.3858(2) 0.0660(8) Uani 1 1 d . . .
S3 S -0.0953(3) 0.44335(19) 0.1261(2) 0.0607(7) Uani 1 1 d . . .
S4 S 0.0755(2) 0.40232(17) 0.29603(18) 0.0529(6) Uani 1 1 d . . .
S5 S 0.2132(3) -0.0675(2) 0.39115(19) 0.0621(7) Uani 1 1 d . . .
S6 S 0.2723(4) -0.2796(3) 0.2658(2) 0.0941(13) Uani 1 1 d . . .
S7 S 0.39559(19) 0.04782(18) 0.28231(18) 0.0472(6) Uani 1 1 d . . .
S8 S 0.4611(2) -0.16857(18) 0.17342(19) 0.0486(6) Uani 1 1 d . . .
C1 C -0.2745(10) 0.1758(11) 0.2713(11) 0.085(4) Uani 1 1 d . . .
H1A H -0.3515 0.1418 0.2707 0.102 Uiso 1 1 calc R . .
H1B H -0.2244 0.1317 0.2311 0.102 Uiso 1 1 calc R . .
C2 C -0.2280(11) 0.1876(12) 0.3715(10) 0.089(4) Uani 1 1 d U . .
H2A H -0.2087 0.1188 0.3906 0.107 Uiso 1 1 calc R . .
H2B H -0.2882 0.2141 0.4144 0.107 Uiso 1 1 calc R . .
C3 C 0.0592(10) 0.4171(9) 0.0988(8) 0.069(3) Uani 1 1 d . . .
H3A H 0.0663 0.3428 0.0798 0.083 Uiso 1 1 calc R . .
H3B H 0.0845 0.4566 0.0452 0.083 Uiso 1 1 calc R . .
C4 C 0.1363(12) 0.4482(9) 0.1854(9) 0.079(4) Uani 1 1 d . . .
H4A H 0.1469 0.5243 0.1927 0.094 Uiso 1 1 calc R . .
H4B H 0.2121 0.4190 0.1746 0.094 Uiso 1 1 calc R . .
C5 C 0.0963(13) -0.1736(11) 0.3556(13) 0.109(5) Uani 1 1 d U . .
H5A H 0.0436 -0.1799 0.4092 0.131 Uiso 1 1 calc R . .
H5B H 0.0518 -0.1518 0.3018 0.131 Uiso 1 1 calc R . .
C6 C 0.1454(17) -0.2829(16) 0.3267(16) 0.140(7) Uani 1 1 d U . .
H6A H 0.0879 -0.3243 0.2873 0.168 Uiso 1 1 calc R . .
H6B H 0.1569 -0.3188 0.3847 0.168 Uiso 1 1 calc R . .
C7 C 0.4363(7) 0.0444(7) 0.1532(7) 0.047(2) Uani 1 1 d . . .
H7A H 0.3668 0.0340 0.1133 0.057 Uiso 1 1 calc R . .
H7B H 0.4742 0.1111 0.1400 0.057 Uiso 1 1 calc R . .
C8 C 0.5184(8) -0.0449(7) 0.1287(8) 0.050(2) Uani 1 1 d . . .
H8A H 0.5942 -0.0265 0.1574 0.059 Uiso 1 1 calc R . .
H8B H 0.5279 -0.0544 0.0594 0.059 Uiso 1 1 calc R . .
N1 N -0.5000 -0.5000 0.0000 0.067(3) Uani 1 2 d SDU . .
C11 C -0.5700(15) -0.4593(14) 0.0839(9) 0.078(4) Uani 0.50 1 d PDU . .
H11A H -0.6517 -0.4716 0.0709 0.093 Uiso 0.50 1 d PR . .
H11B H -0.5547 -0.3847 0.0948 0.093 Uiso 0.50 1 d PR . .
C12 C -0.535(2) -0.512(2) 0.1709(12) 0.086(4) Uani 0.50 1 d PDU . .
H12A H -0.5789 -0.4851 0.2250 0.128 Uiso 0.50 1 d PR . .
H12B H -0.5510 -0.5869 0.1600 0.128 Uiso 0.50 1 d PR . .
H12C H -0.4533 -0.4993 0.1841 0.128 Uiso 0.50 1 d PR . .
C13 C -0.5035(14) -0.6157(7) 0.0060(16) 0.074(4) Uani 0.50 1 d PDU . .
H13A H -0.4616 -0.6303 0.0629 0.089 Uiso 0.50 1 d PR . .
H13B H -0.4642 -0.6481 -0.0486 0.089 Uiso 0.50 1 d PR . .
C14 C -0.6228(18) -0.6628(18) 0.012(2) 0.084(4) Uani 0.50 1 d PDU . .
H14A H -0.6189 -0.7373 0.0170 0.126 Uiso 0.50 1 d PR . .
H14B H -0.6622 -0.6320 0.0677 0.126 Uiso 0.50 1 d PR . .
H14C H -0.6647 -0.6500 -0.0450 0.126 Uiso 0.50 1 d PR . .
C15 C -0.3785(8) -0.4704(12) 0.0187(16) 0.076(4) Uani 0.50 1 d PDU . .
H15A H -0.3332 -0.5007 -0.0333 0.092 Uiso 0.50 1 d PR . .
H15B H -0.3540 -0.4990 0.0769 0.092 Uiso 0.50 1 d PR . .
C16 C -0.358(2) -0.3538(13) 0.025(2) 0.084(4) Uani 0.50 1 d PDU . .
H16A H -0.2765 -0.3380 0.0371 0.126 Uiso 0.50 1 d PR . .
H16B H -0.3810 -0.3251 -0.0331 0.126 Uiso 0.50 1 d PR . .
H16C H -0.4021 -0.3234 0.0782 0.126 Uiso 0.50 1 d PR . .
C17 C -0.5521(16) -0.4679(15) -0.0849(8) 0.081(4) Uani 0.50 1 d PDU . .
H17A H -0.5444 -0.3928 -0.0870 0.097 Uiso 0.50 1 d PR . .
H17B H -0.6335 -0.4879 -0.0855 0.097 Uiso 0.50 1 d PR . .
C18 C -0.498(2) -0.524(2) -0.1721(12) 0.085(4) Uani 0.50 1 d PDU . .
H18A H -0.5342 -0.5036 -0.2298 0.128 Uiso 0.50 1 d PR . .
H18B H -0.4172 -0.5033 -0.1716 0.128 Uiso 0.50 1 d PR . .
H18C H -0.5070 -0.5990 -0.1701 0.128 Uiso 0.50 1 d PR . .
N2 N -0.6887(8) 0.2874(7) 0.5547(7) 0.099(3) Uani 0.50 1 d PDU A 1
C21 C -0.6759(18) 0.3041(19) 0.6595(9) 0.107(4) Uani 0.50 1 d PDU A 1
H21A H -0.6434 0.3745 0.6767 0.128 Uiso 0.50 1 calc PR A 1
H21B H -0.6228 0.2540 0.6821 0.128 Uiso 0.50 1 calc PR A 1
C22 C -0.791(2) 0.291(3) 0.7064(17) 0.126(6) Uani 0.50 1 d PDU A 1
H22A H -0.7811 0.3007 0.7751 0.188 Uiso 0.50 1 calc PR A 1
H22B H -0.8227 0.2208 0.6892 0.188 Uiso 0.50 1 calc PR A 1
H22C H -0.8425 0.3413 0.6852 0.188 Uiso 0.50 1 calc PR A 1
C23 C -0.5870(16) 0.3378(19) 0.5142(13) 0.113(4) Uani 0.50 1 d PDU A 1
H23A H -0.5171 0.3130 0.5426 0.136 Uiso 0.50 1 calc PR A 1
H23B H -0.5883 0.4134 0.5285 0.136 Uiso 0.50 1 calc PR A 1
C24 C -0.586(2) 0.312(2) 0.4078(13) 0.123(6) Uani 0.50 1 d PDU A 1
H24A H -0.5207 0.3478 0.3806 0.184 Uiso 0.50 1 calc PR A 1
H24B H -0.6569 0.3351 0.3803 0.184 Uiso 0.50 1 calc PR A 1
H24C H -0.5815 0.2377 0.3941 0.184 Uiso 0.50 1 calc PR A 1
C25 C -0.700(2) 0.1763(9) 0.5218(15) 0.106(4) Uani 0.50 1 d PDU A 1
H25A H -0.6493 0.1612 0.4675 0.127 Uiso 0.50 1 calc PR A 1
H25B H -0.7797 0.1580 0.5014 0.127 Uiso 0.50 1 calc PR A 1
C26 C -0.668(3) 0.1140(17) 0.603(2) 0.119(6) Uani 0.50 1 d PDU A 1
H26A H -0.6724 0.0403 0.5826 0.178 Uiso 0.50 1 calc PR A 1
H26B H -0.7205 0.1276 0.6558 0.178 Uiso 0.50 1 calc PR A 1
H26C H -0.5898 0.1340 0.6242 0.178 Uiso 0.50 1 calc PR A 1
C27 C -0.7958(15) 0.3338(15) 0.5248(18) 0.108(4) Uani 0.50 1 d PDU A 1
H27A H -0.8614 0.3117 0.5631 0.129 Uiso 0.50 1 calc PR A 1
H27B H -0.8128 0.3147 0.4573 0.129 Uiso 0.50 1 calc PR A 1
C28 C -0.769(2) 0.4503(14) 0.543(2) 0.123(6) Uani 0.50 1 d PDU A 1
H28A H -0.8350 0.4884 0.5262 0.185 Uiso 0.50 1 calc PR A 1
H28B H -0.7034 0.4701 0.5044 0.185 Uiso 0.50 1 calc PR A 1
H28C H -0.7499 0.4667 0.6099 0.185 Uiso 0.50 1 calc PR A 1
N3 N -0.6887(8) 0.2874(7) 0.5547(7) 0.099(3) Uani 0.50 1 d PDU B 2
C31 C -0.5651(11) 0.2818(17) 0.5744(18) 0.106(4) Uani 0.50 1 d PDU B 2
H31A H -0.5508 0.2834 0.6432 0.127 Uiso 0.50 1 calc PR B 2
H31B H -0.5221 0.3406 0.5492 0.127 Uiso 0.50 1 calc PR B 2
C32 C -0.529(2) 0.1795(19) 0.525(2) 0.124(6) Uani 0.50 1 d PDU B 2
H32A H -0.4475 0.1716 0.5357 0.186 Uiso 0.50 1 calc PR B 2
H32B H -0.5440 0.1791 0.4570 0.186 Uiso 0.50 1 calc PR B 2
H32C H -0.5727 0.1223 0.5504 0.186 Uiso 0.50 1 calc PR B 2
C33 C -0.706(2) 0.2947(19) 0.4501(9) 0.116(4) Uani 0.50 1 d PDU B 2
H33A H -0.7860 0.3086 0.4363 0.139 Uiso 0.50 1 calc PR B 2
H33B H -0.6863 0.2292 0.4147 0.139 Uiso 0.50 1 calc PR B 2
C34 C -0.627(2) 0.383(2) 0.4214(19) 0.125(6) Uani 0.50 1 d PDU B 2
H34A H -0.6395 0.3932 0.3547 0.187 Uiso 0.50 1 calc PR B 2
H34B H -0.5474 0.3660 0.4312 0.187 Uiso 0.50 1 calc PR B 2
H34C H -0.6433 0.4463 0.4600 0.187 Uiso 0.50 1 calc PR B 2
C35 C -0.751(2) 0.1869(13) 0.5706(15) 0.107(4) Uani 0.50 1 d PDU B 2
H35A H -0.7056 0.1276 0.5474 0.129 Uiso 0.50 1 calc PR B 2
H35B H -0.8259 0.1815 0.5383 0.129 Uiso 0.50 1 calc PR B 2
C36 C -0.765(3) 0.190(3) 0.6785(16) 0.125(6) Uani 0.50 1 d PDU B 2
H36A H -0.8038 0.1265 0.6953 0.188 Uiso 0.50 1 calc PR B 2
H36B H -0.8105 0.2493 0.6997 0.188 Uiso 0.50 1 calc PR B 2
H36C H -0.6898 0.1979 0.7090 0.188 Uiso 0.50 1 calc PR B 2
C37 C -0.7392(17) 0.3752(16) 0.6078(16) 0.112(4) Uani 0.50 1 d PDU B 2
H37A H -0.6909 0.4385 0.6019 0.134 Uiso 0.50 1 calc PR B 2
H37B H -0.7437 0.3624 0.6755 0.134 Uiso 0.50 1 calc PR B 2
C38 C -0.8592(18) 0.390(2) 0.569(2) 0.104(5) Uani 0.50 1 d PDU B 2
H38A H -0.8949 0.4457 0.6073 0.156 Uiso 0.50 1 calc PR B 2
H38B H -0.9055 0.3258 0.5718 0.156 Uiso 0.50 1 calc PR B 2
H38C H -0.8538 0.4077 0.5035 0.156 Uiso 0.50 1 calc PR B 2
N5 N -0.687(4) 0.627(4) 0.465(4) 0.205(18) Uiso 0.50 1 d P . .

loop_
_atom_site_aniso_label
_atom_site_aniso_U_11
_atom_site_aniso_U_22
_atom_site_aniso_U_33
_atom_site_aniso_U_23
_atom_site_aniso_U_13
_atom_site_aniso_U_12
Ni1 0.0684(9) 0.0461(7) 0.0444(7) -0.0031(5) -0.0029(6) 0.0227(6)
Ni2 0.0394(6) 0.0316(6) 0.0454(7) 0.0022(5) 0.0028(5) 0.0021(4)
Ni3 0.0354(6) 0.0356(6) 0.0527(7) -0.0044(5) -0.0045(5) 0.0017(5)
Ni4 0.0575(8) 0.0428(7) 0.0485(7) -0.0030(5) -0.0078(6) 0.0013(6)
Ni5 0.0369(7) 0.0333(6) 0.0545(7) -0.0034(5) 0.0009(5) 0.0003(5)
Ni6 0.0397(7) 0.0335(6) 0.0562(7) 0.0024(5) -0.0014(5) 0.0067(5)
Ni11 0.0308(13) 0.0324(11) 0.0454(14) -0.0020(10) 0.0042(10) -0.0073(9)
Ni12 0.0262(13) 0.0268(11) 0.0552(15) 0.0080(10) 0.0028(10) 0.0016(9)
Ni13 0.0317(13) 0.0371(12) 0.0404(13) 0.0051(10) 0.0034(10) -0.0064(10)
Ni14 0.0250(13) 0.0318(12) 0.0642(17) 0.0128(11) 0.0061(11) 0.0021(9)
S31 0.029(2) 0.033(2) 0.044(3) 0.009(3) -0.003(3) -0.0056(17)
S32 0.028(4) 0.040(4) 0.050(5) -0.008(3) -0.007(3) -0.004(3)
S33 0.033(3) 0.023(4) 0.064(4) -0.005(3) 0.009(2) 0.002(3)
S34 0.012(4) 0.040(4) 0.073(5) 0.012(3) -0.003(3) 0.011(3)
S9 0.039(3) 0.039(3) 0.043(3) 0.010(3) 0.003(3) 0.0014(19)
S10 0.032(5) 0.041(5) 0.032(3) -0.005(3) -0.006(3) -0.002(3)
S11 0.037(3) 0.021(4) 0.080(4) 0.001(3) 0.001(3) -0.001(3)
S12 0.015(4) 0.028(3) 0.066(4) 0.007(3) -0.006(3) 0.007(3)
S21 0.0234(19) 0.0276(18) 0.046(2) 0.0000(16) 0.0033(16) -0.0036(15)
S22 0.028(3) 0.033(3) 0.054(4) 0.010(3) -0.004(3) -0.012(2)
S23 0.022(3) 0.034(3) 0.045(3) 0.006(3) 0.009(2) 0.001(2)
S24 0.042(6) 0.033(5) 0.044(6) 0.008(5) 0.003(5) 0.001(5)
S25 0.024(5) 0.035(5) 0.090(8) -0.044(5) 0.037(5) -0.021(4)
S1 0.0521(17) 0.125(3) 0.0631(18) 0.0099(19) 0.0060(14) 0.0310(17)
S2 0.0649(18) 0.089(2) 0.0478(15) 0.0173(14) 0.0164(13) 0.0262(15)
S3 0.089(2) 0.0355(12) 0.0569(16) 0.0043(11) -0.0162(14) -0.0035(12)
S4 0.0790(18) 0.0323(11) 0.0464(13) -0.0006(10) -0.0105(12) -0.0014(11)
S5 0.0688(18) 0.0734(18) 0.0452(14) 0.0093(13) 0.0009(12) 0.0083(14)
S6 0.160(4) 0.0598(18) 0.0563(18) -0.0097(14) 0.023(2) -0.044(2)
S7 0.0366(12) 0.0437(12) 0.0593(15) -0.0085(11) -0.0093(10) 0.0016(9)
S8 0.0432(13) 0.0398(12) 0.0618(15) -0.0058(11) -0.0105(11) 0.0091(10)
C1 0.052(7) 0.100(10) 0.107(11) 0.040(9) 0.007(7) -0.001(6)
C2 0.071(7) 0.113(8) 0.090(7) 0.035(7) 0.018(6) 0.020(6)
C3 0.072(8) 0.065(7) 0.070(7) 0.012(6) -0.003(6) -0.026(6)
C4 0.105(10) 0.055(6) 0.077(8) 0.025(6) -0.025(7) -0.020(6)
C5 0.097(8) 0.085(7) 0.153(9) 0.067(7) 0.020(7) -0.008(6)
C6 0.148(10) 0.132(10) 0.138(10) 0.000(8) 0.031(8) -0.007(8)
C7 0.028(5) 0.045(5) 0.067(6) -0.008(4) 0.005(4) -0.005(4)
C8 0.035(5) 0.048(5) 0.065(6) 0.001(5) 0.001(4) 0.002(4)
N1 0.064(6) 0.052(6) 0.081(7) -0.022(5) 0.003(5) -0.003(5)
C11 0.078(8) 0.059(7) 0.091(9) -0.012(7) 0.004(7) -0.008(7)
C12 0.083(8) 0.075(8) 0.095(9) -0.008(8) 0.005(7) -0.018(7)
C13 0.075(8) 0.061(7) 0.084(9) -0.012(7) 0.010(7) -0.003(7)
C14 0.087(8) 0.071(8) 0.091(9) -0.012(7) 0.019(7) -0.012(7)
C15 0.073(8) 0.062(7) 0.088(9) -0.019(7) 0.006(7) -0.016(7)
C16 0.083(8) 0.074(8) 0.090(9) -0.024(7) 0.009(7) -0.013(7)
C17 0.078(8) 0.067(8) 0.093(9) -0.009(7) 0.009(7) -0.005(7)
C18 0.091(8) 0.071(8) 0.090(9) -0.016(8) -0.002(7) -0.010(7)
N2 0.103(6) 0.087(5) 0.103(6) -0.010(5) -0.056(5) 0.014(5)
C21 0.116(8) 0.093(7) 0.109(8) -0.006(7) -0.058(7) 0.012(7)
C22 0.143(11) 0.111(10) 0.119(11) -0.023(10) -0.042(10) 0.018(10)
C23 0.123(8) 0.099(8) 0.114(8) -0.007(7) -0.051(7) 0.007(7)
C24 0.133(11) 0.105(10) 0.127(11) -0.025(10) -0.029(10) 0.016(10)
C25 0.121(8) 0.089(7) 0.105(8) -0.009(7) -0.055(7) 0.019(7)
C26 0.135(11) 0.101(10) 0.118(11) -0.006(10) -0.064(10) 0.014(10)
C27 0.120(8) 0.098(7) 0.105(8) -0.008(7) -0.053(7) 0.035(7)
C28 0.141(11) 0.107(10) 0.119(11) -0.013(10) -0.052(10) 0.029(10)
N3 0.103(6) 0.087(5) 0.103(6) -0.010(5) -0.056(5) 0.014(5)
C31 0.112(8) 0.099(7) 0.106(8) -0.005(7) -0.058(7) 0.020(7)
C32 0.127(11) 0.126(10) 0.118(11) -0.003(10) -0.055(10) 0.024(10)
C33 0.123(8) 0.106(7) 0.117(8) -0.005(7) -0.051(7) 0.015(7)
C34 0.132(11) 0.113(10) 0.129(11) -0.001(10) -0.049(10) 0.017(10)
C35 0.116(8) 0.093(7) 0.110(8) -0.008(7) -0.056(7) 0.013(7)
C36 0.131(11) 0.116(10) 0.131(11) 0.013(10) -0.047(10) 0.019(10)
C37 0.123(8) 0.097(7) 0.114(8) -0.009(7) -0.053(7) 0.012(7)
C38 0.118(11) 0.084(10) 0.108(10) -0.012(9) -0.036(10) 0.026(9)

loop_
_atom_type_symbol
_atom_type_description
_atom_type_scat_dispersion_real
_atom_type_scat_dispersion_imag
_atom_type_scat_source
C C 0.0033 0.0016 'International Tables Vol C Tables 4.2.6.8 and 6.1.1.4'
H H 0.0000 0.0000 'International Tables Vol C Tables 4.2.6.8 and 6.1.1.4'
N N 0.0061 0.0033 'International Tables Vol C Tables 4.2.6.8 and 6.1.1.4'
O O 0.0106 0.0060 'International Tables Vol C Tables 4.2.6.8 and 6.1.1.4'
S S 0.1246 0.1234 'International Tables Vol C Tables 4.2.6.8 and 6.1.1.4'
Ni Ni 0.3393 1.1124 'International Tables Vol C Tables 4.2.6.8 and 6.1.1.4'

loop_
_geom_angle_atom_site_label_1
_geom_angle_atom_site_label_2
_geom_angle_atom_site_label_3
_geom_angle
_geom_angle_site_symmetry_1
_geom_angle_site_symmetry_3
S4 Ni1 S1 167.97(13) . .
S4 Ni1 S2 82.73(11) . .
S1 Ni1 S2 93.77(14) . .
S4 Ni1 S3 92.67(12) . .
S1 Ni1 S3 88.28(13) . .
S2 Ni1 S3 167.17(12) . .
S4 Ni1 Ni2 54.08(8) . .
S1 Ni1 Ni2 114.79(13) . .
S2 Ni1 Ni2 53.70(8) . .
S3 Ni1 Ni2 114.11(10) . .
S4 Ni1 Ni6 123.43(9) . 2
S1 Ni1 Ni6 49.85(9) . 2
S2 Ni1 Ni6 123.92(12) . 2
S3 Ni1 Ni6 49.70(9) . 2
Ni2 Ni1 Ni6 99.36(6) . 2
S10 Ni2 S9 83.3(3) . .
S10 Ni2 S32 10.7(4) . 2
S9 Ni2 S32 90.7(3) . 2
S10 Ni2 S31 71.1(3) . 2
S9 Ni2 S31 17.51(14) . 2
S32 Ni2 S31 80.1(3) 2 2
S10 Ni2 S2 173.5(3) . .
S9 Ni2 S2 93.23(19) . .
S32 Ni2 S2 175.4(3) 2 .
S31 Ni2 S2 104.28(18) 2 .
S10 Ni2 S4 103.9(3) . .
S9 Ni2 S4 171.08(18) . .
S32 Ni2 S4 95.7(3) 2 .
S31 Ni2 S4 171.24(17) 2 .
S2 Ni2 S4 80.15(12) . .
S10 Ni2 Ni1 126.6(3) . .
S9 Ni2 Ni1 127.87(18) . .
S32 Ni2 Ni1 126.4(3) 2 .
S31 Ni2 Ni1 125.10(16) 2 .
S2 Ni2 Ni1 52.04(9) . .
S4 Ni2 Ni1 51.79(9) . .
S10 Ni2 Ni13 49.9(2) . .
S9 Ni2 Ni13 49.62(17) . .
S32 Ni2 Ni13 60.6(2) 2 .
S31 Ni2 Ni13 32.15(16) 2 .
S2 Ni2 Ni13 123.82(11) . .
S4 Ni2 Ni13 139.26(10) . .
Ni1 Ni2 Ni13 113.82(8) . .
S10 Ni2 Ni3 48.1(3) . .
S9 Ni2 Ni3 49.20(17) . .
S32 Ni2 Ni3 49.9(3) 2 .
S31 Ni2 Ni3 49.27(16) 2 .
S2 Ni2 Ni3 132.33(9) . .
S4 Ni2 Ni3 132.61(10) . .
Ni1 Ni2 Ni3 171.78(6) . .
Ni13 Ni2 Ni3 58.08(7) . .
S10 Ni2 Ni11 36.9(2) . 2
S9 Ni2 Ni11 64.79(17) . 2
S32 Ni2 Ni11 47.5(2) 2 2
S31 Ni2 Ni11 47.68(16) 2 2
S2 Ni2 Ni11 136.61(11) . 2
S4 Ni2 Ni11 124.12(10) . 2
Ni1 Ni2 Ni11 111.55(8) . 2
Ni13 Ni2 Ni11 16.55(5) . 2
Ni3 Ni2 Ni11 60.32(7) . 2
S10 Ni3 S9 83.3(3) . .
S10 Ni3 S31 71.3(3) . 2
S9 Ni3 S31 17.42(14) . 2
S10 Ni3 S5 174.2(3) . .
S9 Ni3 S5 91.74(18) . .
S31 Ni3 S5 103.16(17) 2 .
S10 Ni3 S32 10.5(4) . 2
S9 Ni3 S32 89.3(3) . 2
S31 Ni3 S32 79.3(3) 2 2
S5 Ni3 S32 174.1(3) . 2
S10 Ni3 S7 100.9(3) . .
S9 Ni3 S7 175.37(18) . .
S31 Ni3 S7 166.88(17) 2 .
S5 Ni3 S7 84.25(11) . .
S32 Ni3 S7 94.4(3) 2 .
S10 Ni3 Ni13 51.2(2) . .
S9 Ni3 Ni13 50.73(17) . .
S31 Ni3 Ni13 33.31(16) 2 .
S5 Ni3 Ni13 123.16(11) . .
S32 Ni3 Ni13 61.6(2) 2 .
S7 Ni3 Ni13 133.67(10) . .
S10 Ni3 Ni4 133.2(3) . .
S9 Ni3 Ni4 128.76(17) . .
S31 Ni3 Ni4 128.61(16) 2 .
S5 Ni3 Ni4 48.93(9) . .
S32 Ni3 Ni4 133.4(3) 2 .
S7 Ni3 Ni4 49.39(7) . .
Ni13 Ni3 Ni4 118.67(7) . .
S10 Ni3 Ni2 48.6(3) . .
S9 Ni3 Ni2 48.63(17) . .
S31 Ni3 Ni2 49.15(15) 2 .
S5 Ni3 Ni2 129.03(10) . .
S32 Ni3 Ni2 48.8(3) 2 .
S7 Ni3 Ni2 133.16(8) . .
Ni13 Ni3 Ni2 60.46(6) . .
Ni4 Ni3 Ni2 177.36(5) . .
S10 Ni3 Ni11 37.5(2) . 2
S9 Ni3 Ni11 65.31(17) . 2
S31 Ni3 Ni11 48.28(16) 2 2
S5 Ni3 Ni11 137.34(10) . 2
S32 Ni3 Ni11 48.0(2) 2 2
S7 Ni3 Ni11 119.28(10) . 2
Ni13 Ni3 Ni11 16.73(5) . 2
Ni4 Ni3 Ni11 118.47(7) . 2
Ni2 Ni3 Ni11 61.53(6) . 2
S5 Ni4 S8 172.53(12) . .
S5 Ni4 S7 87.10(12) . .
S8 Ni4 S7 93.02(11) . .
S5 Ni4 S6 94.65(14) . .
S8 Ni4 S6 83.50(12) . .
S7 Ni4 S6 166.33(14) . .
S5 Ni4 Ni5 119.77(11) . .
S8 Ni4 Ni5 53.50(8) . .
S7 Ni4 Ni5 113.72(9) . .
S6 Ni4 Ni5 53.91(10) . .
S5 Ni4 Ni3 50.75(9) . .
S8 Ni4 Ni3 124.36(9) . .
S7 Ni4 Ni3 51.25(9) . .
S6 Ni4 Ni3 120.74(15) . .
Ni5 Ni4 Ni3 98.68(7) . .
S12 Ni5 S11 83.0(3) . .
S12 Ni5 S34 12.8(2) . 2
S11 Ni5 S34 88.4(3) . 2
S12 Ni5 S33 71.4(3) . 2
S11 Ni5 S33 15.19(16) . 2
S34 Ni5 S33 78.9(3) 2 2
S12 Ni5 S8 103.0(2) . .
S11 Ni5 S8 170.91(18) . .
S34 Ni5 S8 96.2(2) 2 .
S33 Ni5 S8 173.67(18) 2 .
S12 Ni5 S6 171.2(2) . .
S11 Ni5 S6 94.7(2) . .
S34 Ni5 S6 175.6(2) 2 .
S33 Ni5 S6 104.8(2) 2 .
S8 Ni5 S6 80.26(13) . .
S12 Ni5 Ni4 124.6(2) . .
S11 Ni5 Ni4 130.6(2) . .
S34 Ni5 Ni4 128.1(3) 2 .
S33 Ni5 Ni4 129.18(19) 2 .
S8 Ni5 Ni4 51.15(7) . .
S6 Ni5 Ni4 51.39(10) . .
S12 Ni5 Ni12 49.93(18) . .
S11 Ni5 Ni12 49.27(18) . .
S34 Ni5 Ni12 61.70(19) 2 .
S33 Ni5 Ni12 34.10(16) 2 .
S8 Ni5 Ni12 139.75(10) . .
S6 Ni5 Ni12 122.70(14) . .
Ni4 Ni5 Ni12 114.48(8) . .
S12 Ni5 Ni6 48.5(2) . .
S11 Ni5 Ni6 48.6(2) . .
S34 Ni5 Ni6 46.6(3) 2 .
S33 Ni5 Ni6 47.17(19) 2 .
S8 Ni5 Ni6 131.38(8) . .
S6 Ni5 Ni6 134.54(10) . .
Ni4 Ni5 Ni6 171.64(6) . .
Ni12 Ni5 Ni6 57.95(7) . .
S34 Ni6 S33 81.5(3) 2 2
S34 Ni6 S12 12.8(2) 2 .
S33 Ni6 S12 71.1(3) 2 .
S34 Ni6 S11 88.2(3) 2 .
S33 Ni6 S11 15.22(16) 2 .
S12 Ni6 S11 79.7(3) . .
S34 Ni6 S3 177.0(2) 2 2
S33 Ni6 S3 100.2(2) 2 2
S12 Ni6 S3 169.99(19) . 2
S11 Ni6 S3 92.94(19) . 2
S34 Ni6 S1 92.7(3) 2 2
S33 Ni6 S1 167.3(2) 2 2
S12 Ni6 S1 101.6(2) . 2
S11 Ni6 S1 177.45(19) . 2
S3 Ni6 S1 86.08(14) 2 2
S34 Ni6 Ni14 51.51(18) 2 2
S33 Ni6 Ni14 51.08(17) 2 2
S12 Ni6 Ni14 39.05(17) . 2
S11 Ni6 Ni14 65.64(16) . 2
S3 Ni6 Ni14 131.49(12) 2 2
S1 Ni6 Ni14 116.72(13) 2 2
S34 Ni6 Ni12 63.00(18) 2 .
S33 Ni6 Ni12 34.59(17) 2 .
S12 Ni6 Ni12 50.24(18) . .
S11 Ni6 Ni12 49.59(17) . .
S3 Ni6 Ni12 119.76(12) 2 .
S1 Ni6 Ni12 132.87(13) 2 .
Ni14 Ni6 Ni12 17.17(5) 2 .
S34 Ni6 Ni1 132.0(3) 2 2
S33 Ni6 Ni1 129.6(2) 2 2
S12 Ni6 Ni1 133.5(3) . 2
S11 Ni6 Ni1 132.1(2) . 2
S3 Ni6 Ni1 48.53(8) 2 2
S1 Ni6 Ni1 48.35(11) 2 2
Ni14 Ni6 Ni1 115.21(7) 2 2
Ni12 Ni6 Ni1 119.24(8) . 2
S34 Ni6 Ni5 48.5(3) 2 .
S33 Ni6 Ni5 48.7(2) 2 .
S12 Ni6 Ni5 46.4(3) . .
S11 Ni6 Ni5 46.4(2) . .
S3 Ni6 Ni5 131.15(9) 2 .
S1 Ni6 Ni5 133.14(11) 2 .
Ni14 Ni6 Ni5 63.53(7) 2 .
Ni12 Ni6 Ni5 59.17(7) . .
Ni1 Ni6 Ni5 178.24(5) 2 .
Ni13 Ni11 S10 107.4(4) 2 2
Ni13 Ni11 S21 109.7(3) 2 2
S10 Ni11 S21 141.7(4) 2 2
Ni13 Ni11 S32 109.1(4) 2 .
S10 Ni11 S32 1.9(6) 2 .
S21 Ni11 S32 140.2(4) 2 .
Ni13 Ni11 S31 29.6(2) 2 .
S10 Ni11 S31 77.9(4) 2 .
S21 Ni11 S31 139.2(2) 2 .
S32 Ni11 S31 79.6(4) . .
Ni13 Ni11 S22 151.9(3) 2 .
S10 Ni11 S22 97.9(4) 2 .
S21 Ni11 S22 49.3(2) 2 .
S32 Ni11 S22 96.0(4) . .
S31 Ni11 S22 164.4(3) . .
Ni13 Ni11 S21 72.7(2) 2 .
S10 Ni11 S21 176.1(4) 2 .
S21 Ni11 S21 37.4(2) 2 .
S32 Ni11 S21 176.5(4) . .
S31 Ni11 S21 102.3(2) . .
S22 Ni11 S21 82.9(2) . .
Ni13 Ni11 S25 148.4(4) 2 .
S10 Ni11 S25 96.1(5) 2 .
S21 Ni11 S25 45.9(3) 2 .
S32 Ni11 S25 94.7(4) . .
S31 Ni11 S25 160.8(5) . .
S22 Ni11 S25 33.6(5) . .
S21 Ni11 S25 82.5(3) . .
Ni13 Ni11 Ni14 83.5(2) 2 2
S10 Ni11 Ni14 139.3(4) 2 2
S21 Ni11 Ni14 55.78(15) 2 2
S32 Ni11 Ni14 138.2(4) . 2
S31 Ni11 Ni14 104.06(19) . 2
S22 Ni11 Ni14 69.17(18) . 2
S21 Ni11 Ni14 44.52(12) . 2
S25 Ni11 Ni14 92.4(4) . 2
Ni13 Ni11 Ni12 101.0(3) 2 .
S10 Ni11 Ni12 131.2(4) 2 .
S21 Ni11 Ni12 48.99(15) 2 .
S32 Ni11 Ni12 129.5(4) . .
S31 Ni11 Ni12 120.12(19) . .
S22 Ni11 Ni12 51.88(18) . .
S21 Ni11 Ni12 52.15(13) . .
S25 Ni11 Ni12 77.6(4) . .
Ni14 Ni11 Ni12 17.45(6) 2 .
Ni13 Ni11 Ni14 95.0(2) 2 .
S10 Ni11 Ni14 125.5(4) 2 .
S21 Ni11 Ni14 42.02(15) 2 .
S32 Ni11 Ni14 125.7(4) . .
S31 Ni11 Ni14 115.22(19) . .
S22 Ni11 Ni14 79.6(2) . .
S21 Ni11 Ni14 50.85(12) . .
S25 Ni11 Ni14 53.7(3) . .
Ni14 Ni11 Ni14 91.10(10) 2 .
Ni12 Ni11 Ni14 89.67(11) . .
Ni13 Ni11 Ni12 78.4(2) 2 2
S10 Ni11 Ni12 130.7(4) 2 2
S21 Ni11 Ni12 50.87(14) 2 2
S32 Ni11 Ni12 131.5(4) . 2
S31 Ni11 Ni12 99.71(19) . 2
S22 Ni11 Ni12 94.40(19) . 2
S21 Ni11 Ni12 45.38(12) . 2
S25 Ni11 Ni12 70.2(3) . 2
Ni14 Ni11 Ni12 89.53(9) 2 2
Ni12 Ni11 Ni12 93.09(10) . 2
Ni14 Ni11 Ni12 16.55(5) . 2
Ni14 Ni12 S33 126.1(4) 2 2
Ni14 Ni12 S21 91.6(3) 2 2
S33 Ni12 S21 137.9(3) 2 2
Ni14 Ni12 S11 125.3(3) 2 .
S33 Ni12 S11 3.0(4) 2 .
S21 Ni12 S11 140.1(3) 2 .
Ni14 Ni12 S12 47.3(3) 2 .
S33 Ni12 S12 82.8(3) 2 .
S21 Ni12 S12 138.3(3) 2 .
S11 Ni12 S12 81.1(3) . .
Ni14 Ni12 S22 129.7(3) 2 .
S33 Ni12 S22 90.8(3) 2 .
S21 Ni12 S22 47.46(19) 2 .
S11 Ni12 S22 93.2(3) . .
S12 Ni12 S22 162.3(3) . .
Ni14 Ni12 S24 140.0(4) 2 .
S33 Ni12 S24 93.8(4) 2 .
S21 Ni12 S24 51.5(3) 2 .
S11 Ni12 S24 94.6(4) . .
S12 Ni12 S24 159.2(4) . .
S22 Ni12 S24 37.3(4) . .
Ni14 Ni12 S21 56.9(2) 2 .
S33 Ni12 S21 173.9(3) 2 .
S21 Ni12 S21 36.94(19) 2 .
S11 Ni12 S21 176.8(3) . .
S12 Ni12 S21 101.8(3) . .
S22 Ni12 S21 83.7(2) . .
S24 Ni12 S21 83.3(3) . .
Ni14 Ni12 S34 49.9(3) 2 2
S33 Ni12 S34 79.0(3) 2 2
S21 Ni12 S34 141.5(3) 2 2
S11 Ni12 S34 77.4(3) . 2
S12 Ni12 S34 4.6(4) . 2
S22 Ni12 S34 158.3(3) . 2
S24 Ni12 S34 160.8(4) . 2
S21 Ni12 S34 105.3(2) . 2
Ni14 Ni12 Ni11 78.0(3) 2 .
S33 Ni12 Ni11 121.4(3) 2 .
S21 Ni12 Ni11 41.77(13) 2 .
S11 Ni12 Ni11 124.4(2) . .
S12 Ni12 Ni11 118.0(3) . .
S22 Ni12 Ni11 52.27(19) . .
S24 Ni12 Ni11 81.2(4) . .
S21 Ni12 Ni11 52.83(12) . .
S34 Ni12 Ni11 117.7(3) 2 .
Ni14 Ni12 Ni6 78.7(2) 2 .
S33 Ni12 Ni6 50.5(3) 2 .
S21 Ni12 Ni6 140.80(16) 2 .
S11 Ni12 Ni6 51.0(2) . .
S12 Ni12 Ni6 50.8(2) . .
S22 Ni12 Ni6 112.91(19) . .
S24 Ni12 Ni6 138.6(3) . .
S21 Ni12 Ni6 129.73(17) . .
S34 Ni12 Ni6 46.3(2) 2 .
Ni11 Ni12 Ni6 99.10(11) . .
Ni14 Ni12 Ni5 93.5(2) 2 .
S33 Ni12 Ni5 51.3(3) 2 .
S21 Ni12 Ni5 156.29(16) 2 .
S11 Ni12 Ni5 48.4(2) . .
S12 Ni12 Ni5 48.2(3) . .
S22 Ni12 Ni5 136.2(2) . .
S24 Ni12 Ni5 114.6(4) . .
S21 Ni12 Ni5 134.83(14) . .
S34 Ni12 Ni5 47.4(2) 2 .
Ni11 Ni12 Ni5 161.52(11) . .
Ni6 Ni12 Ni5 62.88(7) . .
Ni11 Ni13 S31 134.5(3) 2 2
Ni11 Ni13 S21 85.6(3) 2 2
S31 Ni13 S21 139.9(3) 2 2
Ni11 Ni13 S9 133.1(3) 2 .
S31 Ni13 S9 1.6(3) 2 .
S21 Ni13 S9 141.3(2) 2 .
Ni11 Ni13 S10 51.1(3) 2 .
S31 Ni13 S10 83.6(3) 2 .
S21 Ni13 S10 136.5(3) 2 .
S9 Ni13 S10 82.1(3) . .
Ni11 Ni13 S23 128.1(3) 2 .
S31 Ni13 S23 93.4(3) 2 .
S21 Ni13 S23 49.44(19) 2 .
S9 Ni13 S23 94.9(2) . .
S10 Ni13 S23 161.8(4) . .
Ni11 Ni13 S21 49.8(2) 2 .
S31 Ni13 S21 174.8(3) 2 .
S21 Ni13 S21 36.21(18) 2 .
S9 Ni13 S21 175.3(2) . .
S10 Ni13 S21 100.4(3) . .
S23 Ni13 S21 84.0(2) . .
Ni11 Ni13 S24 130.7(4) 2 .
S31 Ni13 S24 92.5(4) 2 .
S21 Ni13 S24 50.1(4) 2 .
S9 Ni13 S24 93.7(4) . .
S10 Ni13 S24 158.5(5) . .
S23 Ni13 S24 39.1(4) . .
S21 Ni13 S24 82.6(4) . .
Ni11 Ni13 S32 53.0(3) 2 2
S31 Ni13 S32 81.7(3) 2 2
S21 Ni13 S32 138.5(3) 2 2
S9 Ni13 S32 80.2(3) . 2
S10 Ni13 S32 2.0(5) . 2
S23 Ni13 S32 160.9(3) . 2
S21 Ni13 S32 102.3(3) . 2
S24 Ni13 S32 158.7(5) . 2
Ni11 Ni13 Ni14 78.7(2) 2 .
S31 Ni13 Ni14 128.6(3) 2 .
S21 Ni13 Ni14 44.34(13) 2 .
S9 Ni13 Ni14 129.7(2) . .
S10 Ni13 Ni14 117.4(3) . .
S23 Ni13 Ni14 51.83(18) . .
S21 Ni13 Ni14 52.62(13) . .
S24 Ni13 Ni14 81.4(4) . .
S32 Ni13 Ni14 118.2(3) 2 .
Ni11 Ni13 Ni3 92.6(2) 2 .
S31 Ni13 Ni3 52.2(2) 2 .
S21 Ni13 Ni3 146.37(15) 2 .
S9 Ni13 Ni3 50.79(17) . .
S10 Ni13 Ni3 49.6(3) . .
S23 Ni13 Ni3 139.0(2) . .
S21 Ni13 Ni3 128.16(15) . .
S24 Ni13 Ni3 112.2(4) . .
S32 Ni13 Ni3 48.7(3) 2 .
Ni14 Ni13 Ni3 166.33(11) . .
Ni11 Ni13 Ni2 90.3(2) 2 .
S31 Ni13 Ni2 49.9(2) 2 .
S21 Ni13 Ni2 151.94(15) 2 .
S9 Ni13 Ni2 49.11(17) . .
S10 Ni13 Ni2 48.9(3) . .
S23 Ni13 Ni2 116.54(18) . .
S21 Ni13 Ni2 135.36(15) . .
S24 Ni13 Ni2 138.8(3) . .
S32 Ni13 Ni2 47.1(3) 2 .
Ni14 Ni13 Ni2 107.65(11) . .
Ni3 Ni13 Ni2 61.45(7) . .
Ni12 Ni14 S12 112.1(4) 2 2
Ni12 Ni14 S21 101.9(3) 2 2
S12 Ni14 S21 140.0(3) 2 2
Ni12 Ni14 S33 36.0(3) 2 .
S12 Ni14 S33 79.8(3) 2 .
S21 Ni14 S33 137.7(2) 2 .
Ni12 Ni14 S34 113.3(4) 2 .
S12 Ni14 S34 4.8(6) 2 .
S21 Ni14 S34 141.3(3) 2 .
S33 Ni14 S34 79.7(3) . .
Ni12 Ni14 S23 150.3(3) 2 .
S12 Ni14 S23 97.5(4) 2 .
S21 Ni14 S23 52.1(2) 2 .
S33 Ni14 S23 161.4(3) . .
S34 Ni14 S23 96.0(3) . .
Ni12 Ni14 S21 66.9(2) 2 .
S12 Ni14 S21 172.6(4) 2 .
S21 Ni14 S21 37.5(2) 2 .
S33 Ni14 S21 101.0(2) . .
S34 Ni14 S21 177.4(3) . .
S23 Ni14 S21 84.1(2) . .
Ni12 Ni14 S25 137.3(4) 2 .
S12 Ni14 S25 95.4(4) 2 .
S21 Ni14 S25 44.6(3) 2 .
S33 Ni14 S25 162.4(5) . .
S34 Ni14 S25 96.9(4) . .
S23 Ni14 S25 35.6(4) . .
S21 Ni14 S25 81.7(3) . .
Ni12 Ni14 Ni11 84.6(3) 2 2
S12 Ni14 Ni11 145.0(4) 2 2
S21 Ni14 Ni11 55.70(14) 2 2
S33 Ni14 Ni11 102.6(2) . 2
S34 Ni14 Ni11 140.3(3) . 2
S23 Ni14 Ni11 69.11(18) . 2
S21 Ni14 Ni11 42.18(13) . 2
S25 Ni14 Ni11 91.1(4) . 2
Ni12 Ni14 S11 40.4(3) 2 2
S12 Ni14 S11 74.9(3) 2 2
S21 Ni14 S11 142.2(2) 2 2
S33 Ni14 S11 4.9(3) . 2
S34 Ni14 S11 74.9(3) . 2
S23 Ni14 S11 160.4(3) . 2
S21 Ni14 S11 105.8(2) . 2
S25 Ni14 S11 160.4(5) . 2
Ni11 Ni14 S11 106.69(19) 2 2
Ni12 Ni14 Ni13 102.3(3) 2 .
S12 Ni14 Ni13 133.4(4) 2 .
S21 Ni14 Ni13 52.03(15) 2 .
S33 Ni14 Ni13 117.5(2) . .
S34 Ni14 Ni13 129.2(3) . .
S23 Ni14 Ni13 51.95(17) . .
S21 Ni14 Ni13 52.72(13) . .
S25 Ni14 Ni13 78.1(4) . .
Ni11 Ni14 Ni13 17.79(6) 2 .
S11 Ni14 Ni13 121.00(19) 2 .
Ni12 Ni14 Ni6 84.1(2) 2 2
S12 Ni14 Ni6 53.2(3) 2 2
S21 Ni14 Ni6 154.77(18) 2 2
S33 Ni14 Ni6 50.3(2) . 2
S34 Ni14 Ni6 49.7(3) . 2
S23 Ni14 Ni6 113.52(19) . 2
S21 Ni14 Ni6 132.66(14) . 2
S25 Ni14 Ni6 138.1(3) . 2
Ni11 Ni14 Ni6 101.28(10) 2 2
S11 Ni14 Ni6 47.50(18) 2 2
Ni13 Ni14 Ni6 102.82(10) . 2
S9 S31 Ni13 174.9(10) 2 2
S9 S31 Ni2 79.5(9) 2 2
Ni13 S31 Ni2 98.0(3) 2 2
S9 S31 Ni3 80.8(9) 2 2
Ni13 S31 Ni3 94.5(3) 2 2
Ni2 S31 Ni3 81.57(18) 2 2
S9 S31 Ni11 159.4(10) 2 .
Ni13 S31 Ni11 15.88(12) 2 .
Ni2 S31 Ni11 84.9(2) 2 .
Ni3 S31 Ni11 83.6(2) 2 .
S9 S31 S10 115.5(9) 2 2
Ni13 S31 S10 59.7(3) 2 2
Ni2 S31 S10 54.0(3) 2 2
Ni3 S31 S10 53.5(3) 2 2
Ni11 S31 S10 43.8(2) . 2
S10 S32 Ni2 82(3) 2 2
S10 S32 Ni11 9(3) 2 .
Ni2 S32 Ni11 85.3(4) 2 .
S10 S32 Ni3 75(3) 2 2
Ni2 S32 Ni3 81.3(4) 2 2
Ni11 S32 Ni3 83.3(4) . 2
S10 S32 Ni13 11(3) 2 2
Ni2 S32 Ni13 72.3(3) 2 2
Ni11 S32 Ni13 17.90(11) . 2
Ni3 S32 Ni13 69.7(3) 2 2
S11 S33 Ni12 168.6(16) 2 2
S11 S33 Ni6 86.8(14) 2 2
Ni12 S33 Ni6 94.9(3) 2 2
S11 S33 Ni14 156.5(14) 2 .
Ni12 S33 Ni14 17.84(13) 2 .
Ni6 S33 Ni14 78.6(2) 2 .
S11 S33 Ni5 74.4(13) 2 2
Ni12 S33 Ni5 94.6(3) 2 2
Ni6 S33 Ni5 84.1(2) 2 2
Ni14 S33 Ni5 85.8(2) . 2
S11 S33 S12 114.3(14) 2 2
Ni12 S33 S12 58.7(3) 2 2
Ni6 S33 S12 55.3(3) 2 2
Ni14 S33 S12 42.3(2) . 2
Ni5 S33 S12 52.8(3) 2 2
S12 S34 Ni6 91(2) 2 2
S12 S34 Ni14 17(2) 2 .
Ni6 S34 Ni14 78.8(3) 2 .
S12 S34 Ni5 75(2) 2 2
Ni6 S34 Ni5 84.9(3) 2 2
Ni14 S34 Ni5 85.8(3) . 2
S12 S34 Ni12 21.1(19) 2 2
Ni6 S34 Ni12 70.7(2) 2 2
Ni14 S34 Ni12 16.79(10) . 2
Ni5 S34 Ni12 70.9(2) 2 2
S31 S9 Ni2 83.0(9) 2 .
S31 S9 Ni13 3.6(7) 2 .
Ni2 S9 Ni13 81.3(2) . .
S31 S9 Ni3 81.8(9) 2 .
Ni2 S9 Ni3 82.2(2) . .
Ni13 S9 Ni3 78.5(2) . .
S32 S10 Ni11 170(4) 2 2
S32 S10 Ni3 94(3) 2 .
Ni11 S10 Ni3 95.7(4) 2 .
S32 S10 Ni2 87(3) 2 .
Ni11 S10 Ni2 96.6(5) 2 .
Ni3 S10 Ni2 83.3(4) . .
S32 S10 Ni13 167(3) 2 .
Ni11 S10 Ni13 21.50(14) 2 .
Ni3 S10 Ni13 79.1(3) . .
Ni2 S10 Ni13 81.1(4) . .
S32 S10 S31 131(3) 2 2
Ni11 S10 S31 58.2(3) 2 2
Ni3 S10 S31 55.2(3) . 2
Ni2 S10 S31 55.0(3) . 2
Ni13 S10 S31 36.8(2) . 2
S33 S11 Ni5 90.5(13) 2 .
S33 S11 Ni12 8.4(12) 2 .
Ni5 S11 Ni12 82.4(2) . .
S33 S11 Ni6 77.9(14) 2 .
Ni5 S11 Ni6 85.0(3) . .
Ni12 S11 Ni6 79.4(3) . .
S33 S11 Ni14 18.6(11) 2 2
Ni5 S11 Ni14 75.01(19) . 2
Ni12 S11 Ni14 14.37(9) . 2
Ni6 S11 Ni14 66.9(2) . 2
S34 S12 Ni14 158(3) 2 2
S34 S12 Ni5 92(2) 2 .
Ni14 S12 Ni5 101.1(4) 2 .
S34 S12 Ni12 154(2) 2 .
Ni14 S12 Ni12 20.55(13) 2 .
Ni5 S12 Ni12 81.8(3) . .
S34 S12 Ni6 76(2) 2 .
Ni14 S12 Ni6 87.8(4) 2 .
Ni5 S12 Ni6 85.0(3) . .
Ni12 S12 Ni6 78.9(3) . .
S34 S12 S33 119(2) 2 2
Ni14 S12 S33 57.9(3) 2 2
Ni5 S12 S33 55.8(3) . 2
Ni12 S12 S33 38.5(2) . 2
Ni6 S12 S33 53.7(2) . 2
S21 S21 S25 162.9(8) 2 2
S21 S21 S22 146.4(5) 2 2
S25 S21 S22 45.5(5) 2 2
S21 S21 Ni11 88.7(4) 2 2
S25 S21 Ni11 82.9(5) 2 2
S22 S21 Ni11 77.8(3) 2 2
S21 S21 S23 136.9(4) 2 2
S25 S21 S23 47.0(5) 2 2
S22 S21 S23 71.4(3) 2 2
Ni11 S21 S23 129.4(3) 2 2
S21 S21 S24 132.0(6) 2 2
S25 S21 S24 64.5(8) 2 2
S22 S21 S24 46.4(5) 2 2
Ni11 S21 S24 123.7(4) 2 2
S23 S21 S24 47.6(5) 2 2
S21 S21 Ni14 84.4(3) 2 2
S25 S21 Ni14 82.2(5) 2 2
S22 S21 Ni14 127.6(3) 2 2
Ni11 S21 Ni14 98.4(2) 2 2
S23 S21 Ni14 72.1(3) 2 2
S24 S21 Ni14 119.2(4) 2 2
S21 S21 Ni12 78.3(3) 2 2
S25 S21 Ni12 116.2(6) 2 2
S22 S21 Ni12 71.0(3) 2 2
Ni11 S21 Ni12 89.24(19) 2 2
S23 S21 Ni12 116.0(3) 2 2
S24 S21 Ni12 68.9(4) 2 2
Ni14 S21 Ni12 161.0(2) 2 2
S21 S21 Ni13 75.4(3) 2 2
S25 S21 Ni13 113.4(5) 2 2
S22 S21 Ni13 113.8(3) 2 2
Ni11 S21 Ni13 163.7(2) 2 2
S23 S21 Ni13 66.6(2) 2 2
S24 S21 Ni13 67.6(4) 2 2
Ni14 S21 Ni13 83.64(18) 2 2
Ni12 S21 Ni13 84.28(18) 2 2
S21 S21 Ni12 64.7(3) 2 .
S25 S21 Ni12 100.3(6) 2 .
S22 S21 Ni12 144.3(3) 2 .
Ni11 S21 Ni12 89.9(2) 2 .
S23 S21 Ni12 92.5(3) 2 .
S24 S21 Ni12 138.0(4) 2 .
Ni14 S21 Ni12 21.13(9) 2 .
Ni12 S21 Ni12 143.06(19) 2 .
Ni13 S21 Ni12 86.38(16) 2 .
S21 S21 Ni14 58.1(3) 2 .
S25 S21 Ni14 134.5(5) 2 .
S22 S21 Ni14 89.3(3) 2 .
Ni11 S21 Ni14 82.04(18) 2 .
S23 S21 Ni14 135.1(3) 2 .
S24 S21 Ni14 89.6(4) 2 .
Ni14 S21 Ni14 142.5(2) 2 .
Ni12 S21 Ni14 21.53(8) 2 .
Ni13 S21 Ni14 86.56(17) 2 .
Ni12 S21 Ni14 122.34(18) . .
S21 S21 Ni13 68.4(3) 2 .
S25 S21 Ni13 101.7(6) 2 .
S22 S21 Ni13 96.9(3) 2 .
Ni11 S21 Ni13 20.55(9) 2 .
S23 S21 Ni13 145.7(3) 2 .
S24 S21 Ni13 140.8(4) 2 .
Ni14 S21 Ni13 92.7(2) 2 .
Ni12 S21 Ni13 88.42(17) 2 .
Ni13 S21 Ni13 143.79(18) 2 .
Ni12 S21 Ni13 78.46(17) . .
Ni14 S21 Ni13 74.65(15) . .
S25 S22 S24 87.7(9) . .
S25 S22 S21 65.3(5) . 2
S24 S22 S21 72.1(5) . 2
S25 S22 S23 41.9(7) . .
S24 S22 S23 46.0(6) . .
S21 S22 S23 56.5(3) 2 .
S25 S22 Ni12 126.6(5) . .
S24 S22 Ni12 71.8(6) . .
S21 S22 Ni12 61.6(2) 2 .
S23 S22 Ni12 100.4(3) . .
S25 S22 Ni11 76.9(7) . .
S24 S22 Ni11 124.5(6) . .
S21 S22 Ni11 53.0(2) 2 .
S23 S22 Ni11 99.9(3) . .
Ni12 S22 Ni11 75.9(2) . .
S25 S23 S24 81.8(9) . .
S25 S23 S21 61.0(5) . 2
S24 S23 S21 67.7(5) . 2
S25 S23 S22 38.8(7) . .
S24 S23 S22 43.2(6) . .
S21 S23 S22 52.1(2) 2 .
S25 S23 Ni14 78.6(7) . .
S24 S23 Ni14 122.8(6) . .
S21 S23 Ni14 55.8(2) 2 .
S22 S23 Ni14 99.6(3) . .
S25 S23 Ni13 124.5(5) . .
S24 S23 Ni13 72.1(5) . .
S21 S23 Ni13 63.9(2) 2 .
S22 S23 Ni13 99.3(3) . .
Ni14 S23 Ni13 76.2(2) . .
S22 S24 S23 90.8(8) . .
S22 S24 S21 61.6(5) . 2
S23 S24 S21 64.6(5) . 2
S22 S24 S25 43.9(6) . .
S23 S24 S25 47.0(5) . .
S21 S24 S25 52.9(5) 2 .
S22 S24 Ni12 70.9(6) . .
S23 S24 Ni12 123.6(7) . .
S21 S24 Ni12 59.6(4) 2 .
S25 S24 Ni12 100.6(7) . .
S22 S24 Ni13 123.8(8) . .
S23 S24 Ni13 68.8(5) . .
S21 S24 Ni13 62.3(4) 2 .
S25 S24 Ni13 101.2(6) . .
Ni12 S24 Ni13 78.4(4) . .
S22 S25 S23 99.4(12) . .
S22 S25 S21 69.3(6) . 2
S23 S25 S21 72.0(6) . 2
S22 S25 S24 48.4(7) . .
S23 S25 S24 51.1(7) . .
S21 S25 S24 62.7(6) 2 .
S22 S25 Ni11 69.5(5) . .
S23 S25 Ni11 122.8(6) . .
S21 S25 Ni11 51.2(3) 2 .
S24 S25 Ni11 100.5(6) . .
S22 S25 Ni14 122.5(6) . .
S23 S25 Ni14 65.8(5) . .
S21 S25 Ni14 53.2(4) 2 .
S24 S25 Ni14 99.2(6) . .
Ni11 S25 Ni14 74.2(4) . .
C1 S1 Ni1 97.7(4) . .
C1 S1 Ni6 106.6(5) . 2
Ni1 S1 Ni6 81.80(12) . 2
C2 S2 Ni1 104.2(5) . .
C2 S2 Ni2 113.1(5) . .
Ni1 S2 Ni2 74.26(10) . .
C3 S3 Ni1 99.1(4) . .
C3 S3 Ni6 106.4(4) . 2
Ni1 S3 Ni6 81.76(11) . 2
C4 S4 Ni1 104.5(4) . .
C4 S4 Ni2 112.7(4) . .
Ni1 S4 Ni2 74.13(9) . .
C5 S5 Ni4 98.3(5) . .
C5 S5 Ni3 107.1(5) . .
Ni4 S5 Ni3 80.32(11) . .
C6 S6 Ni4 106.4(7) . .
C6 S6 Ni5 121.0(8) . .
Ni4 S6 Ni5 74.70(11) . .
C7 S7 Ni4 98.9(3) . .
C7 S7 Ni3 106.6(3) . .
Ni4 S7 Ni3 79.36(9) . .
C8 S8 Ni4 104.3(3) . .
C8 S8 Ni5 113.7(3) . .
Ni4 S8 Ni5 75.35(10) . .
C2 C1 S1 110.5(11) . .
C2 C1 H1A 109.5 . .
S1 C1 H1A 109.5 . .
C2 C1 H1B 109.5 . .
S1 C1 H1B 109.5 . .
H1A C1 H1B 108.1 . .
C1 C2 S2 113.3(9) . .
C1 C2 H2A 108.9 . .
S2 C2 H2A 108.9 . .
C1 C2 H2B 108.9 . .
S2 C2 H2B 108.9 . .
H2A C2 H2B 107.7 . .
C4 C3 S3 111.0(9) . .
C4 C3 H3A 109.4 . .
S3 C3 H3A 109.4 . .
C4 C3 H3B 109.4 . .
S3 C3 H3B 109.4 . .
H3A C3 H3B 108.0 . .
C3 C4 S4 112.3(8) . .
C3 C4 H4A 109.1 . .
S4 C4 H4A 109.1 . .
C3 C4 H4B 109.1 . .
S4 C4 H4B 109.1 . .
H4A C4 H4B 107.9 . .
C6 C5 S5 113.6(12) . .
C6 C5 H5A 108.8 . .
S5 C5 H5A 108.8 . .
C6 C5 H5B 108.8 . .
S5 C5 H5B 108.8 . .
H5A C5 H5B 107.7 . .
C5 C6 S6 114.8(13) . .
C5 C6 H6A 108.6 . .
S6 C6 H6A 108.6 . .
C5 C6 H6B 108.6 . .
S6 C6 H6B 108.6 . .
H6A C6 H6B 107.5 . .
C8 C7 S7 110.1(7) . .
C8 C7 H7A 109.6 . .
S7 C7 H7A 109.7 . .
C8 C7 H7B 109.6 . .
S7 C7 H7B 109.6 . .
H7A C7 H7B 108.2 . .
C7 C8 S8 110.9(6) . .
C7 C8 H8A 109.5 . .
S8 C8 H8A 109.5 . .
C7 C8 H8B 109.5 . .
S8 C8 H8B 109.5 . .
H8A C8 H8B 108.0 . .
C17 N1 C17 180.0(15) . 2_445
C17 N1 C15 61.8(10) . 2_445
C17 N1 C15 118.2(10) 2_445 2_445
C17 N1 C15 118.2(10) . .
C17 N1 C15 61.8(10) 2_445 .
C15 N1 C15 180.0(11) 2_445 .
C17 N1 C13 66.0(10) . 2_445
C17 N1 C13 114.0(10) 2_445 2_445
C15 N1 C13 102.9(8) 2_445 2_445
C15 N1 C13 77.1(8) . 2_445
C17 N1 C13 114.0(10) . .
C17 N1 C13 66.0(10) 2_445 .
C15 N1 C13 77.1(8) 2_445 .
C15 N1 C13 102.9(8) . .
C13 N1 C13 180.0(17) 2_445 .
C17 N1 C11 107.9(9) . .
C17 N1 C11 72.1(9) 2_445 .
C15 N1 C11 71.3(9) 2_445 .
C15 N1 C11 108.7(9) . .
C13 N1 C11 75.6(9) 2_445 .
C13 N1 C11 104.4(9) . .
C17 N1 C11 72.1(9) . 2_445
C17 N1 C11 107.9(9) 2_445 2_445
C15 N1 C11 108.7(9) 2_445 2_445
C15 N1 C11 71.3(9) . 2_445
C13 N1 C11 104.4(9) 2_445 2_445
C13 N1 C11 75.6(9) . 2_445
C11 N1 C11 180.0(11) . 2_445
C18 C11 N1 106.6(12) 2_445 .
C18 C11 C12 22.7(13) 2_445 .
N1 C11 C12 108.8(12) . .
C18 C11 C15 139.2(16) 2_445 2_445
N1 C11 C15 53.2(6) . 2_445
C12 C11 C15 121.7(16) . 2_445
C18 C11 C17 55.6(9) 2_445 2_445
N1 C11 C17 52.0(5) . 2_445
C12 C11 C17 58.2(11) . 2_445
C15 C11 C17 91.7(9) 2_445 2_445
C18 C11 C13 116.5(17) 2_445 2_445
N1 C11 C13 52.0(5) . 2_445
C12 C11 C13 136.3(16) . 2_445
C15 C11 C13 80.7(9) 2_445 2_445
C17 C11 C13 86.9(9) 2_445 2_445
C18 C11 H11A 129.7 2_445 .
N1 C11 H11A 110.6 . .
C12 C11 H11A 110.6 . .
C15 C11 H11A 57.7 2_445 .
C17 C11 H11A 137.5 2_445 .
C13 C11 H11A 112.9 2_445 .
C18 C11 H11B 89.9 2_445 .
N1 C11 H11B 108.8 . .
C12 C11 H11B 109.7 . .
C15 C11 H11B 128.5 2_445 .
C17 C11 H11B 114.1 2_445 .
C13 C11 H11B 58.6 2_445 .
H11A C11 H11B 108.2 . .
C18 C12 C11 78(3) 2_445 .
C18 C12 C17 73(3) 2_445 2_445
C11 C12 C17 67.9(9) . 2_445
C18 C12 H12A 94.5 2_445 .
C11 C12 H12A 108.6 . .
C17 C12 H12A 167.1 2_445 .
C18 C12 H12B 150.1 2_445 .
C11 C12 H12B 109.4 . .
C17 C12 H12B 83.2 2_445 .
H12A C12 H12B 109.5 . .
C18 C12 H12C 43.3 2_445 .
C11 C12 H12C 110.4 . .
C17 C12 H12C 62.3 2_445 .
H12A C12 H12C 109.5 . .
H12B C12 H12C 109.5 . .
C14 C13 N1 113.6(12) . .
C14 C13 C17 123.5(18) . 2_445
N1 C13 C17 55.1(6) . 2_445
C14 C13 C16 21.8(16) . 2_445
N1 C13 C16 100.6(11) . 2_445
C17 C13 C16 131.6(16) 2_445 2_445
C14 C13 C11 133.0(18) . 2_445
N1 C13 C11 52.4(5) . 2_445
C17 C13 C11 87.1(9) 2_445 2_445
C16 C13 C11 111.2(16) 2_445 2_445
C14 C13 C15 64.3(12) . 2_445
N1 C13 C15 50.6(5) . 2_445
C17 C13 C15 92.1(9) 2_445 2_445
C16 C13 C15 50.2(7) 2_445 2_445
C11 C13 C15 81.7(9) 2_445 2_445
C14 C13 H13A 107.8 . .
N1 C13 H13A 108.1 . .
C17 C13 H13A 53.2 2_445 .
C16 C13 H13A 129.6 2_445 .
C11 C13 H13A 119.1 2_445 .
C15 C13 H13A 134.5 2_445 .
C14 C13 H13B 110.1 . .
N1 C13 H13B 109.2 . .
C17 C13 H13B 126.1 2_445 .
C16 C13 H13B 100.3 2_445 .
C11 C13 H13B 56.9 2_445 .
C15 C13 H13B 117.0 2_445 .
H13A C13 H13B 107.8 . .
C16 C14 C13 97(3) 2_445 .
C16 C14 C15 53(3) 2_445 2_445
C13 C14 C15 67.4(9) . 2_445
C16 C14 H14A 119.3 2_445 .
C13 C14 H14A 109.4 . .
C15 C14 H14A 169.3 2_445 .
C16 C14 H14B 110.6 2_445 .
C13 C14 H14B 110.7 . .
C15 C14 H14B 81.0 2_445 .
H14A C14 H14B 109.5 . .
C16 C14 H14C 12.7 2_445 .
C13 C14 H14C 108.4 . .
C15 C14 H14C 63.6 2_445 .
H14A C14 H14C 109.5 . .
H14B C14 H14C 109.5 . .
N1 C15 C17 58.1(6) . 2_445
N1 C15 C16 111.5(12) . .
C17 C15 C16 126.9(19) 2_445 .
N1 C15 C11 55.5(6) . 2_445
C17 C15 C11 94.8(10) 2_445 2_445
C16 C15 C11 122.8(18) . 2_445
N1 C15 C14 99.6(11) . 2_445
C17 C15 C14 134.5(16) 2_445 2_445
C16 C15 C14 19.5(15) . 2_445
C11 C15 C14 103.4(15) 2_445 2_445
N1 C15 C13 52.3(5) . 2_445
C17 C15 C13 94.4(10) 2_445 2_445
C16 C15 C13 59.5(11) . 2_445
C11 C15 C13 83.1(9) 2_445 2_445
C14 C15 C13 48.3(7) 2_445 2_445
N1 C15 H15A 108.4 . .
C17 C15 H15A 124.2 2_445 .
C16 C15 H15A 108.7 . .
C11 C15 H15A 53.1 2_445 .
C14 C15 H15A 99.6 2_445 .
C13 C15 H15A 120.0 2_445 .
N1 C15 H15B 109.4 . .
C17 C15 H15B 51.4 2_445 .
C16 C15 H15B 110.7 . .
C11 C15 H15B 126.4 2_445 .
C14 C15 H15B 130.2 2_445 .
C13 C15 H15B 131.8 2_445 .
H15A C15 H15B 107.9 . .
C14 C16 C15 108(3) 2_445 .
C14 C16 C13 62(3) 2_445 2_445
C15 C16 C13 70.3(9) . 2_445
C14 C16 H16A 114.4 2_445 .
C15 C16 H16A 108.6 . .
C13 C16 H16A 174.4 2_445 .
C14 C16 H16B 5.0 2_445 .
C15 C16 H16B 110.9 . .
C13 C16 H16B 66.5 2_445 .
H16A C16 H16B 109.5 . .
C14 C16 H16C 107.5 2_445 .
C15 C16 H16C 108.9 . .
C13 C16 H16C 75.9 2_445 .
H16A C16 H16C 109.5 . .
H16B C16 H16C 109.5 . .
N1 C17 C15 60.1(7) . 2_445
N1 C17 C18 109.6(12) . .
C15 C17 C18 119.1(18) 2_445 .
N1 C17 C12 108.5(12) . 2_445
C15 C17 C12 138.6(18) 2_445 2_445
C18 C17 C12 21.9(12) . 2_445
N1 C17 C13 58.9(7) . 2_445
C15 C17 C13 97.1(11) 2_445 2_445
C18 C17 C13 130.4(18) . 2_445
C12 C17 C13 110.2(17) 2_445 2_445
N1 C17 C11 55.9(6) . 2_445
C15 C17 C11 96.7(11) 2_445 2_445
C18 C17 C11 54.6(11) . 2_445
C12 C17 C11 53.9(8) 2_445 2_445
C13 C17 C11 90.8(10) 2_445 2_445
N1 C17 H17A 110.9 . .
C15 C17 H17A 128.8 2_445 .
C18 C17 H17A 111.4 . .
C12 C17 H17A 92.5 2_445 .
C13 C17 H17A 52.0 2_445 .
C11 C17 H17A 119.9 2_445 .
N1 C17 H17B 109.2 . .
C15 C17 H17B 49.3 2_445 .
C18 C17 H17B 107.5 . .
C12 C17 H17B 126.1 2_445 .
C13 C17 H17B 122.0 2_445 .
C11 C17 H17B 131.9 2_445 .
H17A C17 H17B 108.2 . .
C12 C18 C11 79(3) 2_445 2_445
C12 C18 C17 85(3) 2_445 .
C11 C18 C17 69.8(9) 2_445 .
C12 C18 H18A 91.5 2_445 .
C11 C18 H18A 170.8 2_445 .
C17 C18 H18A 110.0 . .
C12 C18 H18B 36.0 2_445 .
C11 C18 H18B 62.7 2_445 .
C17 C18 H18B 107.2 . .
H18A C18 H18B 109.5 . .
C12 C18 H18C 145.4 2_445 .
C11 C18 H18C 78.6 2_445 .
C17 C18 H18C 111.1 . .
H18A C18 H18C 109.5 . .
H18B C18 H18C 109.5 . .
C23 N2 C25 111.5(12) . .
C23 N2 C27 111.5(11) . .
C25 N2 C27 105.8(10) . .
C23 N2 C21 106.4(10) . .
C25 N2 C21 112.3(11) . .
C27 N2 C21 109.4(11) . .
N2 C21 C22 110.2(13) . .
N2 C21 H21A 109.6 . .
C22 C21 H21A 109.6 . .
N2 C21 H21B 109.6 . .
C22 C21 H21B 109.6 . .
H21A C21 H21B 108.1 . .
C21 C22 H22A 109.5 . .
C21 C22 H22B 109.5 . .
H22A C22 H22B 109.5 . .
C21 C22 H22C 109.5 . .
H22A C22 H22C 109.5 . .
H22B C22 H22C 109.5 . .
N2 C23 C24 109.4(13) . .
N2 C23 H23A 109.8 . .
C24 C23 H23A 109.8 . .
N2 C23 H23B 109.8 . .
C24 C23 H23B 109.8 . .
H23A C23 H23B 108.2 . .
C23 C24 H24A 109.5 . .
C23 C24 H24B 109.5 . .
H24A C24 H24B 109.5 . .
C23 C24 H24C 109.5 . .
H24A C24 H24C 109.5 . .
H24B C24 H24C 109.5 . .
N2 C25 C26 108.1(12) . .
N2 C25 H25A 110.1 . .
C26 C25 H25A 110.1 . .
N2 C25 H25B 110.1 . .
C26 C25 H25B 110.1 . .
H25A C25 H25B 108.4 . .
C25 C26 H26A 109.5 . .
C25 C26 H26B 109.5 . .
H26A C26 H26B 109.5 . .
C25 C26 H26C 109.5 . .
H26A C26 H26C 109.5 . .
H26B C26 H26C 109.5 . .
N2 C27 C28 103.0(11) . .
N2 C27 H27A 111.2 . .
C28 C27 H27A 111.2 . .
N2 C27 H27B 111.2 . .
C28 C27 H27B 111.2 . .
H27A C27 H27B 109.1 . .
C27 C28 H28A 109.5 . .
C27 C28 H28B 109.5 . .
H28A C28 H28B 109.5 . .
C27 C28 H28C 109.5 . .
H28A C28 H28C 109.5 . .
H28B C28 H28C 109.5 . .
C32 C31 H31A 110.5 . .
C32 C31 H31B 110.5 . .
H31A C31 H31B 108.7 . .
C31 C32 H32A 109.5 . .
C31 C32 H32B 109.5 . .
H32A C32 H32B 109.5 . .
C31 C32 H32C 109.5 . .
H32A C32 H32C 109.5 . .
H32B C32 H32C 109.5 . .
C34 C33 H33A 110.3 . .
C34 C33 H33B 110.3 . .
H33A C33 H33B 108.5 . .
C33 C34 H34A 109.5 . .
C33 C34 H34B 109.5 . .
H34A C34 H34B 109.5 . .
C33 C34 H34C 109.5 . .
H34A C34 H34C 109.5 . .
H34B C34 H34C 109.5 . .
C36 C35 H35A 110.9 . .
C36 C35 H35B 110.9 . .
H35A C35 H35B 109.0 . .
C35 C36 H36A 109.5 . .
C35 C36 H36B 109.5 . .
H36A C36 H36B 109.5 . .
C35 C36 H36C 109.5 . .
H36A C36 H36C 109.5 . .
H36B C36 H36C 109.5 . .
C38 C37 H37A 109.8 . .
C38 C37 H37B 109.8 . .
H37A C37 H37B 108.2 . .
C37 C38 H38A 109.5 . .
C37 C38 H38B 109.5 . .
H38A C38 H38B 109.5 . .
C37 C38 H38C 109.5 . .
H38A C38 H38C 109.5 . .
H38B C38 H38C 109.5 . .

loop_
_geom_bond_atom_site_label_1
_geom_bond_atom_site_label_2
_geom_bond_distance
_geom_bond_site_symmetry_2
Ni1 S4 2.179(3) .
Ni1 S1 2.181(4) .
Ni1 S2 2.185(3) .
Ni1 S3 2.187(3) .
Ni1 Ni2 2.667(2) .
Ni1 Ni6 2.889(3) 2
Ni2 S10 2.175(12) .
Ni2 S9 2.181(6) .
Ni2 S32 2.192(13) 2
Ni2 S31 2.201(6) 2
Ni2 S2 2.233(3) .
Ni2 S4 2.245(3) .
Ni2 Ni13 2.851(3) .
Ni2 Ni3 2.879(2) .
Ni2 Ni11 2.979(3) 2
Ni3 S10 2.157(12) .
Ni3 S9 2.200(6) .
Ni3 S31 2.205(6) 2
Ni3 S5 2.222(3) .
Ni3 S32 2.227(13) 2
Ni3 S7 2.245(3) .
Ni3 Ni13 2.782(3) .
Ni3 Ni4 2.829(3) .
Ni3 Ni11 2.944(3) 2
Ni4 S5 2.164(3) .
Ni4 S8 2.172(3) .
Ni4 S7 2.185(3) .
Ni4 S6 2.186(4) .
Ni4 Ni5 2.699(3) .
Ni5 S12 2.146(10) .
Ni5 S11 2.148(8) .
Ni5 S34 2.219(11) 2
Ni5 S33 2.230(7) 2
Ni5 S8 2.242(3) .
Ni5 S6 2.261(4) .
Ni5 Ni12 2.848(3) .
Ni5 Ni6 2.952(3) .
Ni6 S34 2.153(10) 2
Ni6 S33 2.177(7) 2
Ni6 S12 2.221(9) .
Ni6 S11 2.222(9) .
Ni6 S3 2.226(3) 2
Ni6 S1 2.231(4) 2
Ni6 Ni14 2.772(3) 2
Ni6 Ni12 2.811(3) .
Ni6 Ni1 2.889(3) 2
Ni11 Ni13 0.848(3) 2
Ni11 S10 1.801(9) 2
Ni11 S21 1.846(5) 2
Ni11 S32 2.204(9) .
Ni11 S31 2.211(6) .
Ni11 S22 2.260(7) .
Ni11 S21 2.285(4) .
Ni11 S25 2.351(13) .
Ni11 Ni14 2.723(4) 2
Ni11 Ni12 2.771(4) .
Ni11 Ni14 2.867(4) .
Ni11 Ni12 2.919(4) 2
Ni12 Ni14 0.835(3) 2
Ni12 S33 1.602(6) 2
Ni12 S21 2.091(5) 2
Ni12 S11 2.178(7) .
Ni12 S12 2.202(7) .
Ni12 S22 2.248(7) .
Ni12 S24 2.261(13) .
Ni12 S21 2.265(5) .
Ni12 S34 2.654(7) 2
Ni13 Ni11 0.848(3) 2
Ni13 S31 1.532(6) 2
Ni13 S21 2.188(5) 2
Ni13 S9 2.198(7) .
Ni13 S10 2.209(9) .
Ni13 S23 2.237(6) .
Ni13 S21 2.276(5) .
Ni13 S24 2.284(12) .
Ni13 S32 2.608(9) 2
Ni13 Ni14 2.759(4) .
Ni14 Ni12 0.835(3) 2
Ni14 S12 1.748(7) 2
Ni14 S21 1.940(5) 2
Ni14 S33 2.200(7) .
Ni14 S34 2.211(7) .
Ni14 S23 2.233(7) .
Ni14 S21 2.273(5) .
Ni14 S25 2.400(13) .
Ni14 Ni11 2.723(4) 2
Ni14 S11 2.746(7) 2
Ni14 Ni6 2.772(3) 2
S31 S9 0.667(5) 2
S31 Ni13 1.532(6) 2
S31 Ni2 2.201(6) 2
S31 Ni3 2.205(6) 2
S31 S10 2.543(11) 2
S32 S10 0.408(14) 2
S32 Ni2 2.192(12) 2
S32 Ni3 2.227(13) 2
S32 Ni13 2.608(9) 2
S33 S11 0.584(6) 2
S33 Ni12 1.602(6) 2
S33 Ni6 2.177(7) 2
S33 Ni5 2.230(7) 2
S33 S12 2.556(11) 2
S34 S12 0.492(8) 2
S34 Ni6 2.153(10) 2
S34 Ni5 2.219(11) 2
S34 Ni12 2.654(7) 2
S9 S31 0.667(5) 2
S10 S32 0.408(14) 2
S10 Ni11 1.801(9) 2
S10 S31 2.543(11) 2
S11 S33 0.584(6) 2
S11 Ni14 2.746(7) 2
S12 S34 0.492(8) 2
S12 Ni14 1.748(7) 2
S12 S33 2.556(11) 2
S21 S21 1.390(7) 2
S21 S25 1.701(10) 2
S21 S22 1.752(7) 2
S21 Ni11 1.846(5) 2
S21 S23 1.851(7) 2
S21 S24 1.895(13) 2
S21 Ni14 1.940(5) 2
S21 Ni12 2.091(5) 2
S21 Ni13 2.188(5) 2
S22 S25 1.335(16) .
S22 S24 1.442(15) .
S22 S21 1.752(7) 2
S22 S23 2.104(9) .
S23 S25 1.423(15) .
S23 S24 1.514(14) .
S23 S21 1.851(7) 2
S24 S21 1.895(13) 2
S24 S25 1.93(2) .
S25 S21 1.701(10) 2
S1 C1 1.927(14) .
S1 Ni6 2.231(4) 2
S2 C2 1.814(14) .
S3 C3 1.857(12) .
S3 Ni6 2.226(3) 2
S4 C4 1.823(12) .
S5 C5 1.902(15) .
S6 C6 1.691(18) .
S7 C7 1.857(10) .
S8 C8 1.838(10) .
C1 C2 1.486(19) .
C1 H1A 0.9700 .
C1 H1B 0.9700 .
C2 H2A 0.9700 .
C2 H2B 0.9700 .
C3 C4 1.512(15) .
C3 H3A 0.9700 .
C3 H3B 0.9700 .
C4 H4A 0.9700 .
C4 H4B 0.9700 .
C5 C6 1.55(2) .
C5 H5A 0.9700 .
C5 H5B 0.9700 .
C6 H6A 0.9700 .
C6 H6B 0.9700 .
C7 C8 1.528(13) .
C7 H7A 0.9700 .
C7 H7B 0.9700 .
C8 H8A 0.9700 .
C8 H8B 0.9700 .
N1 C17 1.420(9) .
N1 C17 1.420(9) 2_445
N1 C15 1.449(9) 2_445
N1 C15 1.449(9) .
N1 C13 1.483(9) 2_445
N1 C13 1.483(9) .
N1 C11 1.492(9) .
N1 C11 1.492(9) 2_445
C11 C18 1.49(3) 2_445
C11 C12 1.497(10) .
C11 C15 1.72(2) 2_445
C11 C17 1.72(2) 2_445
C11 C13 1.82(2) 2_445
C11 H11A 0.9600 .
C11 H11B 0.9601 .
C12 C18 0.59(3) 2_445
C12 C17 1.57(3) 2_445
C12 H12A 0.9601 .
C12 H12B 0.9601 .
C12 H12C 0.9600 .
C13 C14 1.480(10) .
C13 C17 1.58(2) 2_445
C13 C16 1.67(3) 2_445
C13 C11 1.82(2) 2_445
C13 C15 1.83(2) 2_445
C13 H13A 0.9599 .
C13 H13B 0.9599 .
C14 C16 0.63(4) 2_445
C14 C15 1.78(3) 2_445
C14 H14A 0.9600 .
C14 H14B 0.9600 .
C14 H14C 0.9599 .
C15 C17 1.47(2) 2_445
C15 C16 1.491(10) .
C15 C11 1.72(2) 2_445
C15 C14 1.78(3) 2_445
C15 C13 1.83(2) 2_445
C15 H15A 0.9600 .
C15 H15B 0.9600 .
C16 C14 0.63(4) 2_445
C16 C13 1.67(3) 2_445
C16 H16A 0.9599 .
C16 H16B 0.9599 .
C16 H16C 0.9601 .
C17 C15 1.47(2) 2_445
C17 C18 1.507(10) .
C17 C12 1.57(3) 2_445
C17 C13 1.58(2) 2_445
C17 C11 1.72(2) 2_445
C17 H17A 0.9600 .
C17 H17B 0.9601 .
C18 C12 0.59(3) 2_445
C18 C11 1.49(3) 2_445
C18 H18A 0.9600 .
C18 H18B 0.9597 .
C18 H18C 0.9599 .
N2 C23 1.448(9) .
N2 C25 1.455(9) .
N2 C27 1.461(9) .
N2 C21 1.463(9) .
C21 C22 1.484(10) .
C21 H21A 0.9700 .
C21 H21B 0.9700 .
C22 H22A 0.9600 .
C22 H22B 0.9600 .
C22 H22C 0.9600 .
C23 C24 1.491(10) .
C23 H23A 0.9700 .
C23 H23B 0.9700 .
C24 H24A 0.9600 .
C24 H24B 0.9600 .
C24 H24C 0.9600 .
C25 C26 1.491(10) .
C25 H25A 0.9700 .
C25 H25B 0.9700 .
C26 H26A 0.9600 .
C26 H26B 0.9600 .
C26 H26C 0.9600 .
C27 C28 1.507(10) .
C27 H27A 0.9700 .
C27 H27B 0.9700 .
C28 H28A 0.9600 .
C28 H28B 0.9600 .
C28 H28C 0.9600 .
C31 C32 1.501(10) .
C31 H31A 0.9700 .
C31 H31B 0.9700 .
C32 H32A 0.9600 .
C32 H32B 0.9600 .
C32 H32C 0.9600 .
C33 C34 1.494(10) .
C33 H33A 0.9700 .
C33 H33B 0.9700 .
C34 H34A 0.9600 .
C34 H34B 0.9600 .
C34 H34C 0.9600 .
C35 C36 1.508(10) .
C35 H35A 0.9700 .
C35 H35B 0.9700 .
C36 H36A 0.9600 .
C36 H36B 0.9600 .
C36 H36C 0.9600 .
C37 C38 1.504(10) .
C37 H37A 0.9700 .
C37 H37B 0.9700 .
C38 H38A 0.9600 .
C38 H38B 0.9600 .
C38 H38C 0.9600 .
